data_7121817
loop_
_publ_author_name
'Tam, Teck Lip Dexter'
'Ng, Chee Koon'
'Lu, Xuefeng'
'Lim, Zheng Long'
'Wu, Jishan'

_publ_section_title
;
 Anion-\p interactions of highly \p-acidic dipyridinium-naphthalene
 diimide salts.
;
_journal_issue 53
_journal_name_full 'Chemical communications (Cambridge, England)'
_journal_page_first 7374
_journal_page_last 7377
_journal_paper_doi 10.1039/c8cc03941k
_journal_volume 54
_journal_year 2018
_chemical_formula_moiety 'C22 H29 I N2 O3'
_chemical_formula_sum 'C22 H29 I N2 O3'
_chemical_formula_weight 496.37
_space_group_crystal_system triclinic
_space_group_IT_number 2
_space_group_name_Hall '-P 1'
_space_group_name_H-M_alt 'P -1'
_symmetry_space_group_name_Hall '-P 1'
_symmetry_space_group_name_H-M 'P -1'
_atom_sites_solution_hydrogens geom
_audit_creation_method SHELXL-2014/7
_audit_update_record
;
2018-03-19 deposited with the CCDC.
2018-06-11 downloaded from the CCDC.
;
_cell_angle_alpha 84.915(4)
_cell_angle_beta 70.321(4)
_cell_angle_gamma 80.746(4)
_cell_formula_units_Z 2
_cell_length_a 9.0399(6)
_cell_length_b 10.7529(7)
_cell_length_c 12.1907(8)
_cell_measurement_reflns_used 1058
_cell_measurement_temperature 100(2)
_cell_measurement_theta_max 65.466
_cell_measurement_theta_min 3.853
_cell_volume 1100.51(13)
_computing_cell_refinement 'SHELXTL, Acta Cryst., Sect. A 2008, 64, 112-122.'
_computing_data_collection 'APEX3 v2015.5.2'
_computing_data_reduction 'Saint, APEX v2014.11.0.'
_computing_molecular_graphics Ortep3
_computing_publication_material 'APEX3 v2015.5.2'
_computing_structure_refinement 'SHELXL-2014/6 (Sheldrick, 2014)'
_computing_structure_solution 'SHELXT, Acta Cryst., Sect. A 2015, A71, 3-8.'
_diffrn_ambient_temperature 100(2)
_diffrn_measured_fraction_theta_full 0.941
_diffrn_measured_fraction_theta_max 0.941
_diffrn_measurement_device_type 'Bruker AXS D8 Venture '
_diffrn_measurement_method 'profile data from \q/2\q scans'
_diffrn_radiation_type CuK\a
_diffrn_radiation_wavelength 1.54178
_diffrn_reflns_av_R_equivalents 0.0476
_diffrn_reflns_av_unetI/netI 0.0608
_diffrn_reflns_Laue_measured_fraction_full 0.950
_diffrn_reflns_Laue_measured_fraction_max 0.941
_diffrn_reflns_limit_h_max 10
_diffrn_reflns_limit_h_min -10
_diffrn_reflns_limit_k_max 12
_diffrn_reflns_limit_k_min -12
_diffrn_reflns_limit_l_max 14
_diffrn_reflns_limit_l_min -14
_diffrn_reflns_number 8928
_diffrn_reflns_point_group_measured_fraction_full 0.950
_diffrn_reflns_point_group_measured_fraction_max 0.941
_diffrn_reflns_theta_full 65.466
_diffrn_reflns_theta_max 65.466
_diffrn_reflns_theta_min 3.853
_exptl_absorpt_coefficient_mu 11.623
_exptl_absorpt_correction_T_max 0.4433
_exptl_absorpt_correction_T_min 0.2035
_exptl_absorpt_correction_type multi-scan
_exptl_absorpt_process_details Sadabs
_exptl_crystal_colour black
_exptl_crystal_density_diffrn 1.498
_exptl_crystal_description 'prism frag'
_exptl_crystal_F_000 504
_exptl_crystal_size_max 0.118
_exptl_crystal_size_mid 0.092
_exptl_crystal_size_min 0.070
_refine_diff_density_max 1.114
_refine_diff_density_min -1.173
_refine_diff_density_rms 0.136
_refine_ls_extinction_method none
_refine_ls_goodness_of_fit_ref 1.082
_refine_ls_hydrogen_treatment constr
_refine_ls_matrix_type full
_refine_ls_number_parameters 324
_refine_ls_number_reflns 3571
_refine_ls_number_restraints 65
_refine_ls_restrained_S_all 1.073
_refine_ls_R_factor_all 0.0652
_refine_ls_R_factor_gt 0.0496
_refine_ls_shift/su_max 0.000
_refine_ls_shift/su_mean 0.000
_refine_ls_structure_factor_coef Fsqd
_refine_ls_weighting_details 'w=1/[\s^2^(Fo^2^)+8.7475P] where P=(Fo^2^+2Fc^2^)/3'
_refine_ls_weighting_scheme calc
_refine_ls_wR_factor_gt 0.1050
_refine_ls_wR_factor_ref 0.1139
_reflns_Friedel_coverage 0.000
_reflns_number_gt 3061
_reflns_number_total 3571
_reflns_threshold_expression 'I > 2\s(I)'
_cod_data_source_file c8cc03941k2.cif
_cod_data_source_block g270
_cod_depositor_comments 'Adding full bibliography for 7121817--7121820.cif.'
_cod_database_code 7121817
_shelx_space_group_comment
;
The symmetry employed for this shelxl refinement is uniquely defined
by the following loop, which should always be used as a source of
symmetry information in preference to the above space-group names.
They are only intended as comments.
;
_shelx_estimated_absorpt_t_min 0.2035
_shelx_estimated_absorpt_t_max 0.4433

loop_
_space_group_symop_operation_xyz
'x, y, z'
'-x, -y, -z'

loop_
_atom_site_label
_atom_site_type_symbol
_atom_site_fract_x
_atom_site_fract_y
_atom_site_fract_z
_atom_site_U_iso_or_equiv
_atom_site_adp_type
_atom_site_occupancy
_atom_site_site_symmetry_order
_atom_site_calc_flag
_atom_site_refinement_flags_posn
_atom_site_refinement_flags_adp
_atom_site_refinement_flags_occupancy
_atom_site_disorder_assembly
_atom_site_disorder_group
I1 I 0.46884(5) 0.65340(4) 0.18077(4) 0.03034(16) Uani 1 1 d . . . . .
N1 N 0.4491(6) 0.7026(5) 0.7276(4) 0.0198(11) Uani 1 1 d . . . . .
N2 N 0.0849(6) 0.4816(5) 0.7388(4) 0.0188(11) Uani 1 1 d . . . . .
O1 O 0.7067(5) 0.7342(4) 0.6444(4) 0.0261(10) Uani 1 1 d . . . . .
O2 O 0.1972(5) 0.6606(4) 0.8135(4) 0.0237(10) Uani 1 1 d . . . . .
C1 C 0.5975(7) 0.6832(6) 0.6409(5) 0.0194(14) Uani 1 1 d . . . . .
C2 C 0.3232(7) 0.6395(5) 0.7345(5) 0.0180(13) Uani 1 1 d . . . . .
C3 C 0.3457(7) 0.5514(6) 0.6407(5) 0.0177(13) Uani 1 1 d . . . . .
C4 C 0.4900(7) 0.5397(6) 0.5454(5) 0.0171(13) Uani 1 1 d . . . . .
C5 C 0.6152(7) 0.6032(6) 0.5444(5) 0.0181(13) Uani 1 1 d . . . . .
C6 C 0.7538(7) 0.5913(6) 0.4528(5) 0.0185(13) Uani 1 1 d . . . . .
H6 H 0.8384 0.6340 0.4520 0.022 Uiso 1 1 calc R U . . .
C7 C 0.2291(6) 0.4838(6) 0.6396(5) 0.0164(13) Uani 1 1 d . . . . .
C8 C 0.0909(7) 0.4009(6) 0.8279(5) 0.0238(14) Uani 1 1 d . . . . .
H8 H 0.1878 0.3495 0.8253 0.029 Uiso 1 1 calc R U . . .
C9 C -0.0426(8) 0.3925(6) 0.9231(6) 0.0263(15) Uani 1 1 d . . . . .
H9 H -0.0399 0.3339 0.9857 0.032 Uiso 1 1 calc R U . . .
C10 C -0.1808(7) 0.4705(6) 0.9260(6) 0.0257(15) Uani 1 1 d . . . . .
H10 H -0.2740 0.4671 0.9917 0.031 Uiso 1 1 calc R U . . .
C11 C -0.1836(7) 0.5529(7) 0.8342(6) 0.0284(16) Uani 1 1 d . . . . .
H11 H -0.2785 0.6069 0.8360 0.034 Uiso 1 1 calc R U . . .
C12 C -0.0494(8) 0.5570(6) 0.7400(6) 0.0258(15) Uani 1 1 d . . . . .
H12 H -0.0509 0.6130 0.6755 0.031 Uiso 1 1 calc R U . . .
C13 C 0.4236(7) 0.7927(6) 0.8191(5) 0.0235(15) Uani 1 1 d D . . . .
H13A H 0.5274 0.8049 0.8241 0.028 Uiso 1 1 calc R U . A 1
H13B H 0.3608 0.7577 0.8954 0.028 Uiso 1 1 calc R U . A 1
C14 C 0.3362(12) 0.9203(6) 0.7929(6) 0.035(3) Uani 0.760(12) 1 d D . P B 1
H14 H 0.2275 0.9043 0.7994 0.042 Uiso 0.760(12) 1 calc R U P B 1
C15 C 0.3125(15) 1.0150(10) 0.8840(9) 0.048(3) Uani 0.760(12) 1 d D . P B 1
H15A H 0.4178 1.0377 0.8755 0.058 Uiso 0.760(12) 1 calc R U P B 1
H15B H 0.2481 1.0923 0.8655 0.058 Uiso 0.760(12) 1 calc R U P B 1
C16 C 0.2366(13) 0.9785(12) 1.0080(9) 0.040(3) Uani 0.760(12) 1 d D . P B 1
H16A H 0.3048 0.9068 1.0311 0.048 Uiso 0.760(12) 1 calc R U P B 1
H16B H 0.1334 0.9508 1.0181 0.048 Uiso 0.760(12) 1 calc R U P B 1
C17 C 0.2097(19) 1.0906(11) 1.0883(8) 0.065(5) Uani 0.760(12) 1 d D . P B 1
H17A H 0.3118 1.1231 1.0721 0.078 Uiso 0.760(12) 1 calc R U P B 1
H17B H 0.1348 1.1595 1.0687 0.078 Uiso 0.760(12) 1 calc R U P B 1
C18 C 0.1475(16) 1.0573(13) 1.2123(10) 0.057(4) Uani 0.760(12) 1 d D . P B 1
H18A H 0.0484 1.0222 1.2287 0.086 Uiso 0.760(12) 1 calc R U P B 1
H18B H 0.1271 1.1329 1.2575 0.086 Uiso 0.760(12) 1 calc R U P B 1
H18C H 0.2253 0.9945 1.2340 0.086 Uiso 0.760(12) 1 calc R U P B 1
C19 C 0.4069(14) 0.9754(8) 0.6693(7) 0.041(3) Uani 0.760(12) 1 d D . P B 1
H19A H 0.4071 0.9139 0.6134 0.050 Uiso 0.760(12) 1 calc R U P B 1
H19B H 0.5188 0.9842 0.6567 0.050 Uiso 0.760(12) 1 calc R U P B 1
C20 C 0.323(2) 1.1031(10) 0.6401(18) 0.052(5) Uani 0.760(12) 1 d D . P B 1
H20A H 0.2085 1.1012 0.6661 0.077 Uiso 0.760(12) 1 calc R U P B 1
H20B H 0.3619 1.1203 0.5557 0.077 Uiso 0.760(12) 1 calc R U P B 1
H20C H 0.3457 1.1695 0.6798 0.077 Uiso 0.760(12) 1 calc R U P B 1
C14' C 0.433(3) 0.9329(9) 0.7879(16) 0.032(8) Uani 0.240(12) 1 d D U P B 2
H14' H 0.5374 0.9468 0.7289 0.038 Uiso 0.240(12) 1 calc R U P B 2
C15' C 0.397(3) 1.0065(18) 0.896(2) 0.041(9) Uani 0.240(12) 1 d D U P B 2
H15C H 0.4686 0.9662 0.9396 0.049 Uiso 0.240(12) 1 calc R U P B 2
H15D H 0.4242 1.0925 0.8716 0.049 Uiso 0.240(12) 1 calc R U P B 2
C16' C 0.232(3) 1.019(5) 0.979(3) 0.062(19) Uani 0.240(12) 1 d D U P B 2
H16C H 0.1812 0.9468 0.9701 0.074 Uiso 0.240(12) 1 calc R U P B 2
H16D H 0.1710 1.0972 0.9592 0.074 Uiso 0.240(12) 1 calc R U P B 2
C17' C 0.228(7) 1.021(6) 1.107(2) 0.17(4) Uani 0.240(12) 1 d D U P B 2
H17C H 0.1890 0.9431 1.1494 0.207 Uiso 0.240(12) 1 calc R U P B 2
H17D H 0.3371 1.0199 1.1079 0.207 Uiso 0.240(12) 1 calc R U P B 2
C18' C 0.127(9) 1.130(6) 1.169(4) 0.13(3) Uani 0.240(12) 1 d D U P B 2
H18D H 0.1572 1.2071 1.1235 0.200 Uiso 0.240(12) 1 calc R U P B 2
H18E H 0.1407 1.1316 1.2453 0.200 Uiso 0.240(12) 1 calc R U P B 2
H18F H 0.0160 1.1243 1.1798 0.200 Uiso 0.240(12) 1 calc R U P B 2
C19' C 0.299(3) 0.958(2) 0.735(3) 0.027(8) Uani 0.240(12) 1 d D U P B 2
H19C H 0.1950 0.9523 0.7960 0.033 Uiso 0.240(12) 1 calc R U P B 2
H19D H 0.3154 0.8958 0.6751 0.033 Uiso 0.240(12) 1 calc R U P B 2
C20' C 0.305(8) 1.091(3) 0.680(5) 0.039(15) Uani 0.240(12) 1 d D U P B 2
H20D H 0.2506 1.1023 0.6219 0.059 Uiso 0.240(12) 1 calc R U P B 2
H20E H 0.4163 1.1045 0.6418 0.059 Uiso 0.240(12) 1 calc R U P B 2
H20F H 0.2535 1.1531 0.7406 0.059 Uiso 0.240(12) 1 calc R U P B 2
O1S O 0.8909(6) 0.3352(5) 0.5679(5) 0.0408(13) Uani 1 1 d . . . . .
H1S H 0.8112 0.3546 0.6266 0.061 Uiso 1 1 calc R U . . .
C1S C 0.9191(9) 0.2024(7) 0.5579(7) 0.0382(18) Uani 1 1 d . . . . .
H1S1 H 0.9052 0.1617 0.6362 0.046 Uiso 1 1 calc R U . . .
H1S2 H 1.0303 0.1774 0.5084 0.046 Uiso 1 1 calc R U . . .
C2S C 0.8099(9) 0.1560(8) 0.5063(7) 0.045(2) Uani 1 1 d . . . . .
H2S1 H 0.6995 0.1818 0.5542 0.068 Uiso 1 1 calc R U . . .
H2S2 H 0.8311 0.0638 0.5040 0.068 Uiso 1 1 calc R U . . .
H2S3 H 0.8277 0.1921 0.4270 0.068 Uiso 1 1 calc R U . . .

loop_
_atom_site_aniso_label
_atom_site_aniso_U_11
_atom_site_aniso_U_22
_atom_site_aniso_U_33
_atom_site_aniso_U_23
_atom_site_aniso_U_13
_atom_site_aniso_U_12
I1 0.0264(2) 0.0301(3) 0.0335(3) -0.00002(18) -0.00841(18) -0.00484(17)
N1 0.024(3) 0.022(3) 0.011(3) -0.002(2) 0.000(2) -0.009(2)
N2 0.017(3) 0.023(3) 0.013(3) -0.003(2) 0.001(2) -0.005(2)
O1 0.021(2) 0.034(3) 0.022(3) -0.009(2) -0.0037(19) -0.005(2)
O2 0.022(2) 0.029(3) 0.014(2) -0.0039(19) 0.0067(19) -0.0121(19)
C1 0.016(3) 0.028(4) 0.014(3) 0.001(3) -0.003(3) -0.005(3)
C2 0.024(3) 0.015(3) 0.014(3) 0.004(3) -0.002(3) -0.010(3)
C3 0.023(3) 0.018(3) 0.010(3) 0.002(3) -0.003(3) -0.003(3)
C4 0.015(3) 0.022(3) 0.013(3) 0.000(3) -0.001(2) -0.005(2)
C5 0.021(3) 0.019(3) 0.011(3) 0.001(3) 0.000(2) -0.001(2)
C6 0.021(3) 0.019(3) 0.013(3) 0.000(3) -0.002(3) -0.004(3)
C7 0.015(3) 0.022(3) 0.008(3) 0.004(3) 0.000(2) -0.001(2)
C8 0.025(3) 0.032(4) 0.013(3) 0.000(3) -0.004(3) -0.006(3)
C9 0.031(4) 0.027(4) 0.016(4) 0.002(3) 0.000(3) -0.011(3)
C10 0.022(3) 0.035(4) 0.016(4) -0.006(3) 0.004(3) -0.013(3)
C11 0.012(3) 0.044(4) 0.022(4) -0.003(3) 0.003(3) -0.004(3)
C12 0.030(4) 0.027(4) 0.021(4) 0.002(3) -0.008(3) -0.006(3)
C13 0.030(4) 0.031(4) 0.008(3) -0.008(3) 0.000(3) -0.011(3)
C14 0.059(7) 0.021(5) 0.023(6) -0.010(4) -0.002(5) -0.017(5)
C15 0.052(8) 0.050(7) 0.039(7) -0.025(6) 0.001(6) -0.018(5)
C16 0.058(8) 0.039(7) 0.019(6) -0.011(6) -0.016(5) 0.022(5)
C17 0.125(12) 0.031(7) 0.015(6) -0.009(5) 0.022(6) -0.038(7)
C18 0.072(9) 0.055(8) 0.039(7) -0.014(6) -0.002(6) -0.024(7)
C19 0.068(8) 0.029(6) 0.024(6) 0.003(4) -0.014(5) -0.004(5)
C20 0.079(13) 0.021(6) 0.064(13) 0.011(6) -0.037(11) -0.011(6)
C14' 0.031(9) 0.032(9) 0.033(9) -0.003(5) -0.008(5) -0.009(5)
C15' 0.042(10) 0.044(11) 0.041(10) -0.007(5) -0.016(6) -0.008(5)
C16' 0.063(19) 0.061(19) 0.062(19) -0.003(5) -0.020(8) -0.010(6)
C17' 0.17(4) 0.17(4) 0.17(4) -0.007(5) -0.057(14) -0.023(8)
C18' 0.13(3) 0.13(3) 0.14(3) -0.007(10) -0.047(14) -0.017(11)
C19' 0.028(9) 0.025(9) 0.027(9) -0.004(5) -0.007(5) -0.005(5)
C20' 0.041(16) 0.038(17) 0.039(18) 0.004(9) -0.015(10) -0.006(9)
O1S 0.030(3) 0.033(3) 0.052(4) -0.002(3) -0.003(2) -0.008(2)
C1S 0.031(4) 0.034(4) 0.047(5) 0.005(4) -0.013(4) 0.000(3)
C2S 0.044(5) 0.042(5) 0.048(5) -0.008(4) -0.010(4) -0.006(4)

loop_
_atom_type_symbol
_atom_type_description
_atom_type_scat_dispersion_real
_atom_type_scat_dispersion_imag
_atom_type_scat_source
C C 0.0181 0.0091 'International Tables Vol C Tables 4.2.6.8 and 6.1.1.4'
H H 0.0000 0.0000 'International Tables Vol C Tables 4.2.6.8 and 6.1.1.4'
N N 0.0311 0.0180 'International Tables Vol C Tables 4.2.6.8 and 6.1.1.4'
O O 0.0492 0.0322 'International Tables Vol C Tables 4.2.6.8 and 6.1.1.4'
I I -0.3257 6.8362 'International Tables Vol C Tables 4.2.6.8 and 6.1.1.4'

loop_
_geom_angle_atom_site_label_1
_geom_angle_atom_site_label_2
_geom_angle_atom_site_label_3
_geom_angle
_geom_angle_site_symmetry_1
_geom_angle_site_symmetry_3
C2 N1 C1 123.6(5) . .
C2 N1 C13 117.4(5) . .
C1 N1 C13 118.9(5) . .
C8 N2 C12 121.6(5) . .
C8 N2 C7 117.4(5) . .
C12 N2 C7 121.0(5) . .
O1 C1 N1 120.5(5) . .
O1 C1 C5 121.6(5) . .
N1 C1 C5 117.9(5) . .
O2 C2 N1 119.9(5) . .
O2 C2 C3 122.1(5) . .
N1 C2 C3 117.9(5) . .
C7 C3 C4 118.0(5) . .
C7 C3 C2 122.6(5) . .
C4 C3 C2 119.4(5) . .
C4 C4 C5 120.0(6) 2_666 .
C4 C4 C3 119.8(7) 2_666 .
C5 C4 C3 120.2(5) . .
C6 C5 C4 120.0(5) . .
C6 C5 C1 119.5(5) . .
C4 C5 C1 120.5(5) . .
C5 C6 C7 119.8(6) . 2_666
C5 C6 H6 120.1 . .
C7 C6 H6 120.1 2_666 .
C3 C7 C6 122.4(5) . 2_666
C3 C7 N2 121.1(5) . .
C6 C7 N2 116.5(5) 2_666 .
N2 C8 C9 120.1(6) . .
N2 C8 H8 119.9 . .
C9 C8 H8 119.9 . .
C8 C9 C10 118.8(6) . .
C8 C9 H9 120.6 . .
C10 C9 H9 120.6 . .
C11 C10 C9 119.9(6) . .
C11 C10 H10 120.0 . .
C9 C10 H10 120.0 . .
C12 C11 C10 119.7(6) . .
C12 C11 H11 120.2 . .
C10 C11 H11 120.2 . .
N2 C12 C11 119.8(6) . .
N2 C12 H12 120.1 . .
C11 C12 H12 120.1 . .
N1 C13 C14' 120.6(8) . .
N1 C13 C14 111.1(5) . .
N1 C13 H13A 109.4 . .
C14 C13 H13A 109.4 . .
N1 C13 H13B 109.4 . .
C14 C13 H13B 109.4 . .
H13A C13 H13B 108.0 . .
C15 C14 C19 111.6(7) . .
C15 C14 C13 112.0(7) . .
C19 C14 C13 114.9(7) . .
C15 C14 H14 105.9 . .
C19 C14 H14 105.9 . .
C13 C14 H14 105.9 . .
C16 C15 C14 118.2(8) . .
C16 C15 H15A 107.8 . .
C14 C15 H15A 107.8 . .
C16 C15 H15B 107.8 . .
C14 C15 H15B 107.8 . .
H15A C15 H15B 107.1 . .
C15 C16 C17 111.2(10) . .
C15 C16 H16A 109.4 . .
C17 C16 H16A 109.4 . .
C15 C16 H16B 109.4 . .
C17 C16 H16B 109.4 . .
H16A C16 H16B 108.0 . .
C18 C17 C16 113.6(10) . .
C18 C17 H17A 108.8 . .
C16 C17 H17A 108.8 . .
C18 C17 H17B 108.8 . .
C16 C17 H17B 108.8 . .
H17A C17 H17B 107.7 . .
C17 C18 H18A 109.5 . .
C17 C18 H18B 109.5 . .
H18A C18 H18B 109.5 . .
C17 C18 H18C 109.5 . .
H18A C18 H18C 109.5 . .
H18B C18 H18C 109.5 . .
C14 C19 C20 116.4(11) . .
C14 C19 H19A 108.2 . .
C20 C19 H19A 108.2 . .
C14 C19 H19B 108.2 . .
C20 C19 H19B 108.2 . .
H19A C19 H19B 107.4 . .
C19 C20 H20A 109.5 . .
C19 C20 H20B 109.5 . .
H20A C20 H20B 109.5 . .
C19 C20 H20C 109.5 . .
H20A C20 H20C 109.5 . .
H20B C20 H20C 109.5 . .
C15' C14' C13 110.8(10) . .
C15' C14' C19' 113(2) . .
C13 C14' C19' 97.4(15) . .
C15' C14' H14' 111.7 . .
C13 C14' H14' 111.7 . .
C19' C14' H14' 111.7 . .
C16' C15' C14' 117.2(12) . .
C16' C15' H15C 108.0 . .
C14' C15' H15C 108.0 . .
C16' C15' H15D 108.0 . .
C14' C15' H15D 108.0 . .
H15C C15' H15D 107.2 . .
C15' C16' C17' 111.5(13) . .
C15' C16' H16C 109.3 . .
C17' C16' H16C 109.3 . .
C15' C16' H16D 109.3 . .
C17' C16' H16D 109.3 . .
H16C C16' H16D 108.0 . .
C18' C17' C16' 113.6(13) . .
C18' C17' H17C 108.8 . .
C16' C17' H17C 108.8 . .
C18' C17' H17D 108.8 . .
C16' C17' H17D 108.8 . .
H17C C17' H17D 107.7 . .
C17' C18' H18D 109.5 . .
C17' C18' H18E 109.5 . .
H18D C18' H18E 109.5 . .
C17' C18' H18F 109.5 . .
H18D C18' H18F 109.5 . .
H18E C18' H18F 109.5 . .
C14' C19' C20' 106(3) . .
C14' C19' H19C 110.6 . .
C20' C19' H19C 110.6 . .
C14' C19' H19D 110.6 . .
C20' C19' H19D 110.6 . .
H19C C19' H19D 108.7 . .
C19' C20' H20D 109.5 . .
C19' C20' H20E 109.5 . .
H20D C20' H20E 109.5 . .
C19' C20' H20F 109.5 . .
H20D C20' H20F 109.5 . .
H20E C20' H20F 109.5 . .
C1S O1S H1S 109.5 . .
O1S C1S C2S 112.5(6) . .
O1S C1S H1S1 109.1 . .
C2S C1S H1S1 109.1 . .
O1S C1S H1S2 109.1 . .
C2S C1S H1S2 109.1 . .
H1S1 C1S H1S2 107.8 . .
C1S C2S H2S1 109.5 . .
C1S C2S H2S2 109.5 . .
H2S1 C2S H2S2 109.5 . .
C1S C2S H2S3 109.5 . .
H2S1 C2S H2S3 109.5 . .
H2S2 C2S H2S3 109.5 . .

loop_
_geom_bond_atom_site_label_1
_geom_bond_atom_site_label_2
_geom_bond_distance
_geom_bond_site_symmetry_2
N1 C2 1.392(8) .
N1 C1 1.398(7) .
N1 C13 1.478(7) .
N2 C8 1.339(8) .
N2 C12 1.343(8) .
N2 C7 1.451(7) .
O1 C1 1.219(7) .
O2 C2 1.222(7) .
C1 C5 1.469(8) .
C2 C3 1.490(8) .
C3 C7 1.377(8) .
C3 C4 1.421(8) .
C4 C4 1.403(11) 2_666
C4 C5 1.409(8) .
C5 C6 1.366(8) .
C6 C7 1.396(8) 2_666
C6 H6 0.9500 .
C7 C6 1.396(8) 2_666
C8 C9 1.373(9) .
C8 H8 0.9500 .
C9 C10 1.380(9) .
C9 H9 0.9500 .
C10 C11 1.369(10) .
C10 H10 0.9500 .
C11 C12 1.365(9) .
C11 H11 0.9500 .
C12 H12 0.9500 .
C13 C14' 1.531(7) .
C13 C14 1.534(7) .
C13 H13A 0.9900 .
C13 H13B 0.9900 .
C14 C15 1.513(12) .
C14 C19 1.531(7) .
C14 H14 1.0000 .
C15 C16 1.481(14) .
C15 H15A 0.9900 .
C15 H15B 0.9900 .
C16 C17 1.557(13) .
C16 H16A 0.9900 .
C16 H16B 0.9900 .
C17 C18 1.458(14) .
C17 H17A 0.9900 .
C17 H17B 0.9900 .
C18 H18A 0.9800 .
C18 H18B 0.9800 .
C18 H18C 0.9800 .
C19 C20 1.531(7) .
C19 H19A 0.9900 .
C19 H19B 0.9900 .
C20 H20A 0.9800 .
C20 H20B 0.9800 .
C20 H20C 0.9800 .
C14' C15' 1.516(12) .
C14' C19' 1.532(7) .
C14' H14' 1.0000 .
C15' C16' 1.483(15) .
C15' H15C 0.9900 .
C15' H15D 0.9900 .
C16' C17' 1.556(14) .
C16' H16C 0.9900 .
C16' H16D 0.9900 .
C17' C18' 1.458(15) .
C17' H17C 0.9900 .
C17' H17D 0.9900 .
C18' H18D 0.9800 .
C18' H18E 0.9800 .
C18' H18F 0.9800 .
C19' C20' 1.532(7) .
C19' H19C 0.9900 .
C19' H19D 0.9900 .
C20' H20D 0.9800 .
C20' H20E 0.9800 .
C20' H20F 0.9800 .
O1S C1S 1.418(8) .
O1S H1S 0.8400 .
C1S C2S 1.501(11) .
C1S H1S1 0.9900 .
C1S H1S2 0.9900 .
C2S H2S1 0.9800 .
C2S H2S2 0.9800 .
C2S H2S3 0.9800 .

loop_
_geom_torsion_atom_site_label_1
_geom_torsion_atom_site_label_2
_geom_torsion_atom_site_label_3
_geom_torsion_atom_site_label_4
_geom_torsion
_geom_torsion_site_symmetry_1
_geom_torsion_site_symmetry_4
C2 N1 C1 O1 -174.5(6) . .
C13 N1 C1 O1 4.1(9) . .
C2 N1 C1 C5 7.4(9) . .
C13 N1 C1 C5 -173.9(5) . .
C1 N1 C2 O2 179.3(6) . .
C13 N1 C2 O2 0.7(9) . .
C1 N1 C2 C3 -3.2(9) . .
C13 N1 C2 C3 178.1(5) . .
O2 C2 C3 C7 -3.1(9) . .
N1 C2 C3 C7 179.5(6) . .
O2 C2 C3 C4 174.2(6) . .
N1 C2 C3 C4 -3.2(8) . .
C7 C3 C4 C4 -0.4(10) . 2_666
C2 C3 C4 C4 -177.8(7) . 2_666
C7 C3 C4 C5 -177.6(6) . .
C2 C3 C4 C5 5.0(9) . .
C4 C4 C5 C6 2.5(11) 2_666 .
C3 C4 C5 C6 179.8(6) . .
C4 C4 C5 C1 -177.9(7) 2_666 .
C3 C4 C5 C1 -0.7(9) . .
O1 C1 C5 C6 -3.9(9) . .
N1 C1 C5 C6 174.1(6) . .
O1 C1 C5 C4 176.5(6) . .
N1 C1 C5 C4 -5.4(9) . .
C4 C5 C6 C7 0.0(9) . 2_666
C1 C5 C6 C7 -179.5(6) . 2_666
C4 C3 C7 C6 -2.3(9) . 2_666
C2 C3 C7 C6 175.0(6) . 2_666
C4 C3 C7 N2 174.1(5) . .
C2 C3 C7 N2 -8.6(9) . .
C8 N2 C7 C3 -82.1(7) . .
C12 N2 C7 C3 98.5(7) . .
C8 N2 C7 C6 94.5(7) . 2_666
C12 N2 C7 C6 -84.9(7) . 2_666
C12 N2 C8 C9 0.8(9) . .
C7 N2 C8 C9 -178.5(6) . .
N2 C8 C9 C10 -1.6(9) . .
C8 C9 C10 C11 1.1(10) . .
C9 C10 C11 C12 0.2(10) . .
C8 N2 C12 C11 0.5(9) . .
C7 N2 C12 C11 179.8(6) . .
C10 C11 C12 N2 -1.0(10) . .
C2 N1 C13 C14' -117.6(12) . .
C1 N1 C13 C14' 63.7(12) . .
C2 N1 C13 C14 -81.5(7) . .
C1 N1 C13 C14 99.8(7) . .
N1 C13 C14 C15 -178.6(7) . .
N1 C13 C14 C19 -50.0(10) . .
C19 C14 C15 C16 176.7(11) . .
C13 C14 C15 C16 -53.0(14) . .
C14 C15 C16 C17 -175.5(11) . .
C15 C16 C17 C18 -175.1(13) . .
C15 C14 C19 C20 -50.9(15) . .
C13 C14 C19 C20 -179.7(10) . .
N1 C13 C14' C15' 178.0(13) . .
N1 C13 C14' C19' 60.1(18) . .
C13 C14' C15' C16' -69(4) . .
C19' C14' C15' C16' 39(3) . .
C14' C15' C16' C17' 147(3) . .
C15' C16' C17' C18' 126(5) . .
C15' C14' C19' C20' 72(3) . .
C13 C14' C19' C20' -171(3) . .
